data_2227133
loop_
_publ_author_name
'Mohammadnezhad, Gholamhossein'
'Ghanbarpour, Ali Reza'
'Amini, Mostafa M.'
'Ng, Seik Weng'

_publ_section_title
;
 Bis(\m-quinoline-2-carboxylato)-\k^3^<i>N</i>,<i>O</i>:<i>O</i>;\k^3^<i>O</i>:<i>N</i>,<i>O</i>-bis[(acetato-\k^2^<i>O</i>,<i>O</i>')(methanol-\k<i>O</i>)lead(II)]
;
_journal_coeditor_code XU2798
_journal_issue 8
_journal_name_full 'Acta Crystallographica Section E'
_journal_page_first m963
_journal_paper_doi 10.1107/S1600536810027777
_journal_volume 66
_journal_year 2010
_chemical_formula_iupac '[Pb2 (C10 H6 N O2)2 (C2 H3 O2)2 (C H4 O)2]'
_chemical_formula_moiety 'C26 H26 N2 O10 Pb2'
_chemical_formula_sum 'C26 H26 N2 O10 Pb2'
_chemical_formula_weight 940.87
_chemical_name_systematic
;
Bis(\m-quinoline-2-carboxylato)-
\k^3^<i>N</i>,<i>O</i>:<i>O</i>;\k^3^<i>O</i>:<i>N</i>,<i>O</i>-bis[(acetato-
\k^2^<i>O</i>,<i>O</i>')(methanol-\k<i>O</i>)lead(II)]
;
_space_group_IT_number 14
_symmetry_cell_setting monoclinic
_symmetry_space_group_name_Hall '-P 2ybc'
_symmetry_space_group_name_H-M 'P 1 21/c 1'
_atom_sites_solution_hydrogens geom
_atom_sites_solution_primary direct
_atom_sites_solution_secondary difmap
_audit_creation_method SHELXL-97
_cell_angle_alpha 90.00
_cell_angle_beta 90.3970(10)
_cell_angle_gamma 90.00
_cell_formula_units_Z 2
_cell_length_a 7.3197(3)
_cell_length_b 8.3065(4)
_cell_length_c 23.3247(10)
_cell_measurement_reflns_used 8885
_cell_measurement_temperature 100(2)
_cell_measurement_theta_max 28.3
_cell_measurement_theta_min 2.6
_cell_volume 1418.13(11)
_computing_cell_refinement 'SAINT (Bruker, 2009)'
_computing_data_collection 'APEX2 (Bruker, 2009)'
_computing_data_reduction 'SAINT (Bruker, 2009)'
_computing_molecular_graphics 'X-SEED (Barbour, 2001)'
_computing_publication_material 'publCIF (Westrip, 2010)'
_computing_structure_refinement 'SHELXL97 (Sheldrick, 2008)'
_computing_structure_solution 'SHELXS97 (Sheldrick, 2008)'
_diffrn_ambient_temperature 100(2)
_diffrn_measured_fraction_theta_full 0.999
_diffrn_measured_fraction_theta_max 0.999
_diffrn_measurement_device_type 'Bruker SMART APEX diffractometer'
_diffrn_measurement_method '\w scans'
_diffrn_radiation_monochromator graphite
_diffrn_radiation_source 'fine-focus sealed tube'
_diffrn_radiation_type MoK\a
_diffrn_radiation_wavelength 0.71073
_diffrn_reflns_av_R_equivalents 0.0247
_diffrn_reflns_av_sigmaI/netI 0.0209
_diffrn_reflns_limit_h_max 9
_diffrn_reflns_limit_h_min -9
_diffrn_reflns_limit_k_max 10
_diffrn_reflns_limit_k_min -10
_diffrn_reflns_limit_l_max 29
_diffrn_reflns_limit_l_min -30
_diffrn_reflns_number 13298
_diffrn_reflns_theta_full 27.50
_diffrn_reflns_theta_max 27.50
_diffrn_reflns_theta_min 1.75
_diffrn_standards_decay_% 0
_diffrn_standards_interval_count 0
_diffrn_standards_interval_time 0
_diffrn_standards_number 0
_exptl_absorpt_coefficient_mu 11.914
_exptl_absorpt_correction_T_max 0.3821
_exptl_absorpt_correction_T_min 0.1546
_exptl_absorpt_correction_type multi-scan
_exptl_absorpt_process_details '(SADABS; Sheldrick, 1996)'
_exptl_crystal_colour Colorless
_exptl_crystal_density_diffrn 2.203
_exptl_crystal_density_method 'not measured'
_exptl_crystal_description Block
_exptl_crystal_F_000 880
_exptl_crystal_size_max 0.25
_exptl_crystal_size_mid 0.15
_exptl_crystal_size_min 0.10
_refine_diff_density_max 1.651
_refine_diff_density_min -1.430
_refine_ls_extinction_method none
_refine_ls_goodness_of_fit_ref 1.057
_refine_ls_hydrogen_treatment mixed
_refine_ls_matrix_type full
_refine_ls_number_parameters 186
_refine_ls_number_reflns 3267
_refine_ls_number_restraints 1
_refine_ls_restrained_S_all 1.057
_refine_ls_R_factor_all 0.0212
_refine_ls_R_factor_gt 0.0189
_refine_ls_shift/su_max 0.001
_refine_ls_shift/su_mean 0.001
_refine_ls_structure_factor_coef Fsqd
_refine_ls_weighting_details 'calc w=1/[\s^2^(Fo^2^)+(0.0252P)^2^+2.8416P] where P=(Fo^2^+2Fc^2^)/3'
_refine_ls_weighting_scheme calc
_refine_ls_wR_factor_gt 0.0479
_refine_ls_wR_factor_ref 0.0487
_reflns_number_gt 3055
_reflns_number_total 3267
_reflns_threshold_expression I>2\s(I)
_cod_data_source_file xu2798.cif
_cod_data_source_block I
_cod_original_sg_symbol_H-M 'P 21/c'
_cod_database_code 2227133
_cod_database_fobs_code 2227133

loop_
_symmetry_equiv_pos_as_xyz
'x, y, z'
'-x, y+1/2, -z+1/2'
'-x, -y, -z'
'x, -y-1/2, z-1/2'

loop_
_atom_site_type_symbol
_atom_site_label
_atom_site_fract_x
_atom_site_fract_y
_atom_site_fract_z
_atom_site_U_iso_or_equiv
_atom_site_adp_type
_atom_site_calc_flag
_atom_site_refinement_flags
_atom_site_occupancy
_atom_site_disorder_assembly
_atom_site_disorder_group
Pb Pb1 0.271223(16) 0.534286(15) 0.449130(5) 0.01353(5) Uani d . 1 . .
O O1 0.5946(3) 0.5505(3) 0.45723(11) 0.0199(5) Uani d . 1 . .
O O2 0.8654(3) 0.6518(3) 0.43362(11) 0.0240(6) Uani d . 1 . .
O O3 0.3648(4) 0.2628(4) 0.43453(12) 0.0313(7) Uani d . 1 . .
O O4 0.1736(4) 0.3174(3) 0.36464(12) 0.0294(6) Uani d . 1 . .
O O5 0.3561(4) 0.8211(4) 0.49639(12) 0.0284(6) Uani d D 1 . .
H H5 0.454(4) 0.818(7) 0.515(2) 0.043 Uiso d D 1 . .
N N1 0.4435(4) 0.6512(3) 0.35907(12) 0.0142(5) Uani d . 1 . .
C C1 0.7022(4) 0.6278(4) 0.42410(14) 0.0158(7) Uani d . 1 . .
C C2 0.6171(4) 0.6881(4) 0.36843(14) 0.0154(6) Uani d . 1 . .
C C3 0.7256(5) 0.7731(5) 0.32939(16) 0.0212(7) Uani d . 1 . .
H H3 0.8477 0.8020 0.3389 0.025 Uiso calc R 1 . .
C C4 0.6514(5) 0.8138(5) 0.27705(17) 0.0247(8) Uani d . 1 . .
H H4 0.7230 0.8689 0.2495 0.030 Uiso calc R 1 . .
C C5 0.4697(5) 0.7735(4) 0.26467(15) 0.0185(7) Uani d . 1 . .
C C6 0.3834(5) 0.8108(5) 0.21153(16) 0.0252(8) Uani d . 1 . .
H H6 0.4512 0.8628 0.1823 0.030 Uiso calc R 1 . .
C C7 0.2051(6) 0.7731(5) 0.20205(15) 0.0251(8) Uani d . 1 . .
H H7 0.1489 0.8001 0.1665 0.030 Uiso calc R 1 . .
C C8 0.1033(5) 0.6945(5) 0.24449(15) 0.0238(8) Uani d . 1 . .
H H8 -0.0207 0.6672 0.2371 0.029 Uiso calc R 1 . .
C C9 0.1807(5) 0.6563(5) 0.29670(15) 0.0200(7) Uani d . 1 . .
H H9 0.1099 0.6046 0.3253 0.024 Uiso calc R 1 . .
C C10 0.3661(5) 0.6944(4) 0.30758(14) 0.0152(6) Uani d . 1 . .
C C11 0.2681(5) 0.2208(5) 0.39130(15) 0.0213(7) Uani d . 1 . .
C C12 0.2797(8) 0.0481(5) 0.3721(2) 0.0366(11) Uani d . 1 . .
H H12A 0.1787 0.0246 0.3456 0.055 Uiso calc R 1 . .
H H12B 0.2717 -0.0229 0.4056 0.055 Uiso calc R 1 . .
H H12C 0.3962 0.0302 0.3527 0.055 Uiso calc R 1 . .
C C13 0.2189(7) 0.8980(7) 0.5289(2) 0.0478(13) Uani d . 1 . .
H H13A 0.0984 0.8608 0.5160 0.072 Uiso calc R 1 . .
H H13B 0.2276 1.0148 0.5237 0.072 Uiso calc R 1 . .
H H13C 0.2356 0.8717 0.5696 0.072 Uiso calc R 1 . .

loop_
_atom_site_aniso_label
_atom_site_aniso_U_11
_atom_site_aniso_U_22
_atom_site_aniso_U_33
_atom_site_aniso_U_12
_atom_site_aniso_U_13
_atom_site_aniso_U_23
Pb1 0.00951(7) 0.01915(8) 0.01191(7) 0.00240(5) -0.00103(4) 0.00037(5)
O1 0.0138(12) 0.0310(15) 0.0148(12) 0.0017(10) -0.0010(9) 0.0060(10)
O2 0.0141(12) 0.0336(15) 0.0244(13) -0.0003(11) -0.0035(10) 0.0041(11)
O3 0.0334(16) 0.0291(15) 0.0313(15) 0.0141(13) -0.0169(12) -0.0117(12)
O4 0.0368(16) 0.0248(14) 0.0264(14) 0.0051(13) -0.0145(12) -0.0018(12)
O5 0.0276(15) 0.0275(14) 0.0300(15) 0.0107(12) -0.0137(12) -0.0051(12)
N1 0.0136(13) 0.0167(14) 0.0123(13) 0.0012(11) -0.0002(10) 0.0004(11)
C1 0.0140(15) 0.0187(17) 0.0147(15) 0.0024(13) -0.0004(12) -0.0010(13)
C2 0.0140(15) 0.0158(16) 0.0164(16) 0.0025(13) 0.0001(12) -0.0024(13)
C3 0.0126(16) 0.0240(18) 0.0270(19) -0.0014(14) 0.0025(14) 0.0049(15)
C4 0.0204(18) 0.0270(19) 0.0269(19) 0.0012(16) 0.0050(15) 0.0112(16)
C5 0.0208(17) 0.0197(17) 0.0151(16) 0.0040(14) 0.0011(13) 0.0045(13)
C6 0.029(2) 0.030(2) 0.0169(17) 0.0070(17) 0.0022(15) 0.0094(15)
C7 0.028(2) 0.034(2) 0.0130(17) 0.0087(17) -0.0044(14) 0.0041(15)
C8 0.0205(18) 0.033(2) 0.0176(17) 0.0043(16) -0.0045(14) -0.0012(15)
C9 0.0181(17) 0.0249(18) 0.0171(16) 0.0017(14) -0.0004(13) 0.0005(14)
C10 0.0163(16) 0.0159(16) 0.0135(15) 0.0049(13) 0.0007(12) -0.0016(12)
C11 0.0220(18) 0.0237(19) 0.0182(17) 0.0009(15) -0.0047(14) 0.0001(14)
C12 0.055(3) 0.023(2) 0.032(2) 0.0088(19) -0.012(2) -0.0055(17)
C13 0.047(3) 0.047(3) 0.049(3) 0.022(3) -0.006(2) -0.013(3)

loop_
_atom_type_symbol
_atom_type_description
_atom_type_scat_dispersion_real
_atom_type_scat_dispersion_imag
_atom_type_scat_source
C C 0.0033 0.0016 'International Tables Vol C Tables 4.2.6.8 and 6.1.1.4'
H H 0.0000 0.0000 'International Tables Vol C Tables 4.2.6.8 and 6.1.1.4'
N N 0.0061 0.0033 'International Tables Vol C Tables 4.2.6.8 and 6.1.1.4'
O O 0.0106 0.0060 'International Tables Vol C Tables 4.2.6.8 and 6.1.1.4'
Pb Pb -3.3944 10.1111 'International Tables Vol C Tables 4.2.6.8 and 6.1.1.4'

loop_
_geom_angle_atom_site_label_1
_geom_angle_atom_site_label_2
_geom_angle_atom_site_label_3
_geom_angle_site_symmetry_1
_geom_angle_site_symmetry_3
_geom_angle
_geom_angle_publ_flag
O1 Pb1 O3 . . 77.17(10) ?
O1 Pb1 O1 . 3_666 63.88(10) ?
O3 Pb1 O1 . 3_666 75.27(9) ?
O1 Pb1 N1 . . 64.02(8) ?
O3 Pb1 N1 . . 95.46(10) ?
O1 Pb1 N1 3_666 . 127.85(8) ?
O1 Pb1 O5 . . 71.99(9) ?
O3 Pb1 O5 . . 146.04(8) ?
O1 Pb1 O5 3_666 . 78.63(8) ?
N1 Pb1 O5 . . 83.70(9) ?
O1 Pb1 O4 . . 110.27(9) ?
O3 Pb1 O4 . . 49.71(8) ?
O1 Pb1 O4 3_666 . 122.70(8) ?
N1 Pb1 O4 . . 78.17(9) ?
O5 Pb1 O4 . . 157.89(8) ?
O1 Pb1 O2 . 3_666 105.53(7) ?
O3 Pb1 O2 . 3_666 76.37(9) ?
O1 Pb1 O2 3_666 3_666 42.37(7) ?
N1 Pb1 O2 . 3_666 168.31(8) ?
O5 Pb1 O2 . 3_666 98.35(8) ?
O4 Pb1 O2 . 3_666 101.97(8) ?
C1 O1 Pb1 . . 126.7(2) ?
C1 O1 Pb1 . 3_666 115.5(2) ?
Pb1 O1 Pb1 . 3_666 116.12(10) ?
C11 O3 Pb1 . . 102.3(2) ?
C11 O4 Pb1 . . 85.6(2) ?
C13 O5 Pb1 . . 117.1(3) ?
C13 O5 H5 . . 110(4) ?
Pb1 O5 H5 . . 112(4) ?
C2 N1 C10 . . 118.3(3) ?
C2 N1 Pb1 . . 114.6(2) ?
C10 N1 Pb1 . . 126.5(2) ?
O2 C1 O1 . . 125.0(3) ?
O2 C1 C2 . . 119.5(3) ?
O1 C1 C2 . . 115.5(3) ?
N1 C2 C3 . . 123.8(3) ?
N1 C2 C1 . . 116.9(3) ?
C3 C2 C1 . . 119.3(3) ?
C4 C3 C2 . . 118.6(3) ?
C4 C3 H3 . . 120.7 ?
C2 C3 H3 . . 120.7 ?
C3 C4 C5 . . 119.6(3) ?
C3 C4 H4 . . 120.2 ?
C5 C4 H4 . . 120.2 ?
C4 C5 C10 . . 118.4(3) ?
C4 C5 C6 . . 122.9(3) ?
C10 C5 C6 . . 118.6(3) ?
C7 C6 C5 . . 120.8(4) ?
C7 C6 H6 . . 119.6 ?
C5 C6 H6 . . 119.6 ?
C6 C7 C8 . . 120.4(3) ?
C6 C7 H7 . . 119.8 ?
C8 C7 H7 . . 119.8 ?
C9 C8 C7 . . 120.9(4) ?
C9 C8 H8 . . 119.5 ?
C7 C8 H8 . . 119.5 ?
C8 C9 C10 . . 119.7(3) ?
C8 C9 H9 . . 120.2 ?
C10 C9 H9 . . 120.2 ?
N1 C10 C9 . . 119.2(3) ?
N1 C10 C5 . . 121.2(3) ?
C9 C10 C5 . . 119.5(3) ?
O4 C11 O3 . . 122.0(4) ?
O4 C11 C12 . . 120.4(3) ?
O3 C11 C12 . . 117.6(3) ?
C11 C12 H12A . . 109.5 ?
C11 C12 H12B . . 109.5 ?
H12A C12 H12B . . 109.5 ?
C11 C12 H12C . . 109.5 ?
H12A C12 H12C . . 109.5 ?
H12B C12 H12C . . 109.5 ?
O5 C13 H13A . . 109.5 ?
O5 C13 H13B . . 109.5 ?
H13A C13 H13B . . 109.5 ?
O5 C13 H13C . . 109.5 ?
H13A C13 H13C . . 109.5 ?
H13B C13 H13C . . 109.5 ?

loop_
_geom_bond_atom_site_label_1
_geom_bond_atom_site_label_2
_geom_bond_site_symmetry_2
_geom_bond_distance
_geom_bond_publ_flag
Pb1 O1 . 2.377(3) yes
Pb1 O1 3_666 2.490(2) yes
Pb1 O2 1_455 3.145(3) yes
Pb1 O3 . 2.382(3) yes
Pb1 O4 . 2.761(3) yes
Pb1 O5 . 2.696(3) yes
Pb1 N1 . 2.643(3) yes
O1 C1 . 1.280(4) ?
O2 C1 . 1.230(4) ?
O3 C11 . 1.276(4) ?
O4 C11 . 1.226(4) ?
O5 C13 . 1.416(6) ?
O5 H5 . 0.84(4) ?
N1 C2 . 1.324(4) ?
N1 C10 . 1.372(4) ?
C1 C2 . 1.521(5) ?
C2 C3 . 1.403(5) ?
C3 C4 . 1.375(5) ?
C3 H3 . 0.9500 ?
C4 C5 . 1.400(5) ?
C4 H4 . 0.9500 ?
C5 C10 . 1.421(5) ?
C5 C6 . 1.422(5) ?
C6 C7 . 1.359(6) ?
C6 H6 . 0.9500 ?
C7 C8 . 1.404(5) ?
C7 H7 . 0.9500 ?
C8 C9 . 1.376(5) ?
C8 H8 . 0.9500 ?
C9 C10 . 1.415(5) ?
C9 H9 . 0.9500 ?
C11 C12 . 1.505(5) ?
C12 H12A . 0.9800 ?
C12 H12B . 0.9800 ?
C12 H12C . 0.9800 ?
C13 H13A . 0.9800 ?
C13 H13B . 0.9800 ?
C13 H13C . 0.9800 ?

loop_
_geom_hbond_atom_site_label_D
_geom_hbond_atom_site_label_H
_geom_hbond_atom_site_label_A
_geom_hbond_site_symmetry_A
_geom_hbond_distance_DH
_geom_hbond_distance_HA
_geom_hbond_distance_DA
_geom_hbond_angle_DHA
_geom_hbond_publ_flag
O5 H5 O3 3_666 0.84(4) 1.89(4) 2.685(4) 158(5) yes

loop_
_geom_torsion_atom_site_label_1
_geom_torsion_atom_site_label_2
_geom_torsion_atom_site_label_3
_geom_torsion_atom_site_label_4
_geom_torsion_site_symmetry_1
_geom_torsion_site_symmetry_2
_geom_torsion_site_symmetry_3
_geom_torsion_site_symmetry_4
_geom_torsion
_geom_torsion_publ_flag
O3 Pb1 O1 C1 . . . . 116.0(3) ?
O1 Pb1 O1 C1 3_666 . . . -164.3(3) ?
N1 Pb1 O1 C1 . . . . 13.3(3) ?
O5 Pb1 O1 C1 . . . . -78.4(3) ?
O4 Pb1 O1 C1 . . . . 78.3(3) ?
O2 Pb1 O1 C1 3_666 . . . -172.3(3) ?
O3 Pb1 O1 Pb1 . . . 3_666 -79.70(12) ?
O1 Pb1 O1 Pb1 3_666 . . 3_666 0.0 ?
N1 Pb1 O1 Pb1 . . . 3_666 177.62(15) ?
O5 Pb1 O1 Pb1 . . . 3_666 85.90(12) ?
O4 Pb1 O1 Pb1 . . . 3_666 -117.41(11) ?
O2 Pb1 O1 Pb1 3_666 . . 3_666 -8.01(13) ?
O1 Pb1 O3 C11 . . . . -134.9(3) ?
O1 Pb1 O3 C11 3_666 . . . 159.2(3) ?
N1 Pb1 O3 C11 . . . . -73.1(3) ?
O5 Pb1 O3 C11 . . . . -159.9(2) ?
O4 Pb1 O3 C11 . . . . -3.6(2) ?
O2 Pb1 O3 C11 3_666 . . . 115.4(3) ?
O1 Pb1 O4 C11 . . . . 55.1(2) ?
O3 Pb1 O4 C11 . . . . 3.7(2) ?
O1 Pb1 O4 C11 3_666 . . . -16.2(3) ?
N1 Pb1 O4 C11 . . . . 111.5(2) ?
O5 Pb1 O4 C11 . . . . 147.1(3) ?
O2 Pb1 O4 C11 3_666 . . . -56.6(2) ?
O1 Pb1 O5 C13 . . . . -157.6(3) ?
O3 Pb1 O5 C13 . . . . -131.9(3) ?
O1 Pb1 O5 C13 3_666 . . . -91.6(3) ?
N1 Pb1 O5 C13 . . . . 137.7(3) ?
O4 Pb1 O5 C13 . . . . 102.7(4) ?
O2 Pb1 O5 C13 3_666 . . . -53.9(3) ?
O1 Pb1 N1 C2 . . . . -12.5(2) ?
O3 Pb1 N1 C2 . . . . -85.3(2) ?
O1 Pb1 N1 C2 3_666 . . . -9.8(3) ?
O5 Pb1 N1 C2 . . . . 60.5(2) ?
O4 Pb1 N1 C2 . . . . -132.2(2) ?
O2 Pb1 N1 C2 3_666 . . . -40.3(5) ?
O1 Pb1 N1 C10 . . . . 176.1(3) ?
O3 Pb1 N1 C10 . . . . 103.2(3) ?
O1 Pb1 N1 C10 3_666 . . . 178.8(2) ?
O5 Pb1 N1 C10 . . . . -110.9(3) ?
O4 Pb1 N1 C10 . . . . 56.4(3) ?
O2 Pb1 N1 C10 3_666 . . . 148.3(3) ?
Pb1 O1 C1 O2 . . . . 169.7(3) ?
Pb1 O1 C1 O2 3_666 . . . 5.3(4) ?
Pb1 O1 C1 C2 . . . . -12.1(4) ?
Pb1 O1 C1 C2 3_666 . . . -176.6(2) ?
C10 N1 C2 C3 . . . . 2.0(5) ?
Pb1 N1 C2 C3 . . . . -170.2(3) ?
C10 N1 C2 C1 . . . . -175.7(3) ?
Pb1 N1 C2 C1 . . . . 12.1(4) ?
O2 C1 C2 N1 . . . . 176.4(3) ?
O1 C1 C2 N1 . . . . -1.8(5) ?
O2 C1 C2 C3 . . . . -1.3(5) ?
O1 C1 C2 C3 . . . . -179.6(3) ?
N1 C2 C3 C4 . . . . -3.5(6) ?
C1 C2 C3 C4 . . . . 174.1(3) ?
C2 C3 C4 C5 . . . . 1.7(6) ?
C3 C4 C5 C10 . . . . 1.4(6) ?
C3 C4 C5 C6 . . . . -179.8(4) ?
C4 C5 C6 C7 . . . . -178.2(4) ?
C10 C5 C6 C7 . . . . 0.6(6) ?
C5 C6 C7 C8 . . . . -0.8(6) ?
C6 C7 C8 C9 . . . . 1.0(6) ?
C7 C8 C9 C10 . . . . -1.0(6) ?
C2 N1 C10 C9 . . . . -180.0(3) ?
Pb1 N1 C10 C9 . . . . -8.8(4) ?
C2 N1 C10 C5 . . . . 1.4(5) ?
Pb1 N1 C10 C5 . . . . 172.5(2) ?
C8 C9 C10 N1 . . . . -177.9(3) ?
C8 C9 C10 C5 . . . . 0.8(5) ?
C4 C5 C10 N1 . . . . -3.0(5) ?
C6 C5 C10 N1 . . . . 178.1(3) ?
C4 C5 C10 C9 . . . . 178.3(3) ?
C6 C5 C10 C9 . . . . -0.6(5) ?
Pb1 O4 C11 O3 . . . . -6.2(4) ?
Pb1 O4 C11 C12 . . . . 176.4(4) ?
Pb1 O3 C11 O4 . . . . 7.4(5) ?
Pb1 O3 C11 C12 . . . . -175.2(3) ?
